data_7702406
loop_
_publ_author_name
'Janiak, Christoph'
'Uehlin, Lars'
'Wu, He-Ping'
'Kl\"ufers, Peter'
'Piotrowski, Holger'
'Scharmann, Tobias G.'

_publ_section_title
;
 Co-ordination engineering: when can one speak of an
 &#x201C;understanding&#x201D;? Case study of the multidentate ligand
 2,2&#x2032;-dimethyl-4,4&#x2032;-bipyrimidine&#x200A;&#x2020;
;
_journal_issue 17
_journal_name_full 'Journal of the Chemical Society, Dalton Transactions'
_journal_page_first 3121
_journal_paper_doi 10.1039/a904829d
_journal_year 1999
_chemical_compound_source 'crstal provided by C. Janiak, Uni FR'
_chemical_formula_moiety '(C10 H10 N4),(N O3),Ag'
_chemical_formula_sum 'C10 H10 Ag N5 O3'
_chemical_formula_weight 356.086
_chemical_name_common '[Ag(dmbp)(NO3)]'
_chemical_name_systematic \m-(2,2'-dimethyl-4,4'-bipyrimidine)-\m-nitrato-silver(I)
_space_group_IT_number 60
_space_group_name_Hall '-P 2n 2ab'
_space_group_name_H-M_alt 'P b c n'
_symmetry_cell_setting orthorhombic
_symmetry_Int_Tables_number 60
_symmetry_space_group_name_H-M 'P b c n'
_atom_sites_solution_hydrogens geom
_atom_sites_solution_primary direct
_atom_sites_solution_secondary difmap
_audit_block_code Ag_dmbp_NO3_c046_jan
_audit_creation_method 'form98_1/compatible with shelxl97-2'
_cell_angle_alpha 90.00
_cell_angle_beta 90.00
_cell_angle_gamma 90.00
_cell_formula_units_Z 4
_cell_length_a 3.822(5)
_cell_length_b 15.405(5)
_cell_length_c 19.739(5)
_cell_measurement_reflns_used 5000
_cell_measurement_temperature 200(3)
_cell_measurement_theta_max 27.90
_cell_measurement_theta_min 2.85
_cell_volume 1162.2(16)
_computing_cell_refinement 'Stoe IPDS software'
_computing_data_collection 'Stoe IPDS software'
_computing_data_reduction 'Stoe IPDS software'
_computing_molecular_graphics
;ORTEP (M. N. Burnett, C. K. Johnson, ORTEP-III: Oak Ridge Thermal 
Ellipsoid
 Plot Program for Crystal Structure Illustrations, Oak Ridge National
 Laboratory Report ORNL-6895, 1996). Windows version (L. J. Farrugia, 
Univ.
 Glasgow) used --- SCHAKAL (E. Keller, University of  Freiburg 
(Breisgau),
 Germany, 1995).
;
_computing_publication_material
;PLATON (A. L. Spek, Acta Crystallogr, Sect. A, 1990, 46, C34, 1995 
version).
--- T.B.Cohen, Pure Appl. Chem. 1996,68,2339-2359 (atomic masses).
;
_computing_structure_refinement 'SHELXL-97 (G. M. Sheldrick. University of G\"ottingen, 97-2 version)'
_computing_structure_solution 'SHELXS-97 (G. M. Sheldrick. University of G\"ottingen, Germany, 1997)'
_diffrn_ambient_temperature 200(3)
_diffrn_measured_fraction_theta_full 0.960
_diffrn_measured_fraction_theta_max 0.960
_diffrn_measurement_device 'image-plate area detector'
_diffrn_measurement_device_type 'Stoe IPDS'
_diffrn_measurement_method 'area detection'
_diffrn_radiation_monochromator graphite
_diffrn_radiation_source 'fine-focus sealed tube'
_diffrn_radiation_type MoK\a
_diffrn_radiation_wavelength 0.71073
_diffrn_reflns_av_R_equivalents 0.0381
_diffrn_reflns_av_sigmaI/netI 0.0266
_diffrn_reflns_limit_h_max 5
_diffrn_reflns_limit_h_min -4
_diffrn_reflns_limit_k_max 16
_diffrn_reflns_limit_k_min -19
_diffrn_reflns_limit_l_max 25
_diffrn_reflns_limit_l_min -26
_diffrn_reflns_number 5798
_diffrn_reflns_theta_full 27.95
_diffrn_reflns_theta_max 27.95
_diffrn_reflns_theta_min 3.35
_exptl_absorpt_coefficient_mu 1.810
_exptl_absorpt_correction_T_max 0.9505
_exptl_absorpt_correction_T_min 0.6961
_exptl_absorpt_correction_type numerical
_exptl_crystal_colour colourless
_exptl_crystal_density_diffrn 2.035(3)
_exptl_crystal_density_method none
_exptl_crystal_description needle
_exptl_crystal_F_000 704
_exptl_crystal_size_max 0.40
_exptl_crystal_size_mid 0.04
_exptl_crystal_size_min 0.02
_refine_diff_density_max 0.485
_refine_diff_density_min -0.709
_refine_diff_density_rms 0.085
_refine_ls_extinction_method none
_refine_ls_goodness_of_fit_ref 0.988
_refine_ls_hydrogen_treatment refall
_refine_ls_matrix_type full
_refine_ls_number_parameters 108
_refine_ls_number_reflns 1336
_refine_ls_number_restraints 0
_refine_ls_restrained_S_all 0.988
_refine_ls_R_factor_all 0.0345
_refine_ls_R_factor_gt 0.0236
_refine_ls_shift/su_max 0.001
_refine_ls_shift/su_mean 0.000
_refine_ls_structure_factor_coef Fsqd
_refine_ls_weighting_scheme calc
_refine_ls_wR_factor_gt 0.0559
_refine_ls_wR_factor_ref 0.0586
_reflns_number_gt 1040
_reflns_number_total 1336
_reflns_threshold_expression >2sigma(I)
_cod_data_source_file 904829d.txt
_cod_data_source_block c046
_cod_depositor_comments
;
The following automatic conversions were performed:

data name '_atom_site_symetry_multiplicity' was replaced with
'_atom_site_symmetry_multiplicity' as specified in the replacement
file
'/home/saulius/struct/COD-crude-data/automatic-downloads/DataCite-retrospective/RSC/depositions/lib/lists/replacement-tags.lst'.

Automatic conversion script
Id: cif_correct_tags 6909 2019-04-08 15:41:33Z antanas 
;
_cod_database_code 7702406
_diffr_source_type 'Spellman DF4 Series'
_diffr_source_power 2.0
_diffr_source_voltage 50
_diffr_source_current 40
_kl_diffrn_detector_area_phi_start 0
_kl_diffrn_detector_area_phi_end 118
_kl_diffrn_detector_area_phi_incr 1.0
_kl_diffrn_detector_area_expos_time 6
_kl_diffrn_detector_area_plate_dist 60
_kl_diffrn_detector_area_profile_funct dynamic

loop_
_symmetry_equiv_pos_as_xyz
'x, y, z'
'-x+1/2, -y+1/2, z+1/2'
'-x, y, -z+1/2'
'x+1/2, -y+1/2, -z'
'-x, -y, -z'
'x-1/2, y-1/2, -z-1/2'
'x, -y, z-1/2'
'-x-1/2, y-1/2, z'

loop_
_atom_site_label
_atom_site_type_symbol
_atom_site_fract_x
_atom_site_fract_y
_atom_site_fract_z
_atom_site_U_iso_or_equiv
_atom_site_adp_type
_atom_site_occupancy
_atom_site_symmetry_multiplicity
_atom_site_calc_flag
_atom_site_refinement_flags
Ag Ag 0.0000 0.639033(17) 0.2500 0.02553(10) Uani 1 2 d S
N5 N 0.3111(5) 0.59801(13) 0.46639(9) 0.0192(4) Uani 1 1 d .
C6 C 0.1987(6) 0.63044(15) 0.40711(11) 0.0180(5) Uani 1 1 d .
N1 N 0.2043(5) 0.58559(13) 0.34821(8) 0.0188(4) Uani 1 1 d .
C4 C 0.4403(5) 0.51710(15) 0.46662(10) 0.0166(5) Uani 1 1 d .
N8 N -0.5000 0.81977(19) 0.2500 0.0209(5) Uani 1 2 d S
C7 C 0.0679(7) 0.72121(19) 0.40662(12) 0.0263(6) Uani 1 1 d .
H71 H -0.094(10) 0.733(3) 0.377(2) 0.052(11) Uiso 1 1 d .
H72 H -0.027(10) 0.740(3) 0.451(2) 0.061(12) Uiso 1 1 d .
H73 H 0.242(14) 0.761(3) 0.397(2) 0.085(15) Uiso 1 1 d .
O81 O -0.3355(7) 0.85963(16) 0.29377(12) 0.0479(6) Uani 1 1 d .
O82 O -0.5000 0.73843(19) 0.2500 0.0426(7) Uani 1 2 d S
C2 C 0.3355(7) 0.50545(17) 0.34909(11) 0.0204(5) Uani 1 1 d .
H2 H 0.341(8) 0.4731(19) 0.3066(14) 0.023(7) Uiso 1 1 d .
C3 C 0.4624(7) 0.46751(16) 0.40816(10) 0.0189(5) Uani 1 1 d .
H3 H 0.549(8) 0.417(2) 0.4098(15) 0.028(8) Uiso 1 1 d .

loop_
_atom_site_aniso_label
_atom_site_aniso_U_11
_atom_site_aniso_U_22
_atom_site_aniso_U_33
_atom_site_aniso_U_23
_atom_site_aniso_U_13
_atom_site_aniso_U_12
Ag 0.03420(16) 0.02682(16) 0.01556(13) 0.000 -0.01050(10) 0.000
N5 0.0276(10) 0.0170(11) 0.0128(8) 0.0013(7) -0.0028(7) 0.0038(8)
C6 0.0222(12) 0.0169(13) 0.0150(10) 0.0016(7) -0.0011(8) 0.0015(9)
N1 0.0260(10) 0.0188(11) 0.0117(8) 0.0014(7) -0.0040(7) -0.0009(8)
C4 0.0198(12) 0.0162(12) 0.0139(9) 0.0018(8) -0.0014(7) -0.0006(8)
N8 0.0243(13) 0.0159(14) 0.0224(12) 0.000 -0.0020(12) 0.000
C7 0.0360(17) 0.0216(14) 0.0212(11) 0.0012(9) -0.0053(10) 0.0101(11)
O81 0.0532(14) 0.0472(15) 0.0433(12) -0.0165(10) -0.0212(11) -0.0028(11)
O82 0.0255(13) 0.0179(15) 0.084(2) 0.000 0.0023(15) 0.000
C2 0.0294(12) 0.0201(13) 0.0116(9) 0.0005(8) -0.0015(8) -0.0018(10)
C3 0.0273(12) 0.0138(12) 0.0156(9) 0.0010(7) -0.0006(8) 0.0033(10)

loop_
_atom_type_symbol
_atom_type_description
_atom_type_scat_dispersion_real
_atom_type_scat_dispersion_imag
_atom_type_scat_source
C C 0.0033 0.0016 'International Tables Vol C Tables 4.2.6.8 and 6.1.1.4'
H H 0.0000 0.0000 'International Tables Vol C Tables 4.2.6.8 and 6.1.1.4'
Ag Ag -0.8971 1.1015 'International Tables Vol C Tables 4.2.6.8 and 6.1.1.4'
N N 0.0061 0.0033 'International Tables Vol C Tables 4.2.6.8 and 6.1.1.4'
O O 0.0106 0.0060 'International Tables Vol C Tables 4.2.6.8 and 6.1.1.4'

loop_
_exptl_crystal_face_index_h
_exptl_crystal_face_index_k
_exptl_crystal_face_index_l
_exptl_crystal_face_perp_dist
1 0 0 0.1925
-1 0 0 0.1925
0 1 0 0.0096
0 -1 0 0.0096
0 0 1 0.0192
0 0 -1 0.0192

loop_
_geom_angle_atom_site_label_1
_geom_angle_atom_site_label_2
_geom_angle_atom_site_label_3
_geom_angle
_geom_angle_site_symmetry_1
_geom_angle_site_symmetry_3
N1 Ag N1 137.00(11) 3 .
N1 Ag O82 120.03(5) 3 1_655
N1 Ag O82 87.59(7) . 1_655
N1 Ag O82 87.59(7) 3 .
N1 Ag O82 120.03(5) . .
O82 Ag O82 102.59(13) 1_655 .
C4 N5 C6 117.82(19) . .
N5 C6 N1 123.6(2) . .
N5 C6 C7 117.6(2) . .
N1 C6 C7 118.7(2) . .
C2 N1 C6 117.89(18) . .
C2 N1 Ag 118.79(14) . .
C6 N1 Ag 123.31(16) . .
N5 C4 C3 122.14(19) . .
N5 C4 C4 116.4(2) . 5_666
C3 C4 C4 121.5(3) . 5_666
O81 N8 O81 120.2(4) . 3_455
O81 N8 O82 119.89(18) . .
O81 N8 O82 119.89(18) 3_455 .
N8 O82 Ag 128.70(7) . 1_455
N8 O82 Ag 128.70(7) . .
Ag O82 Ag 102.59(13) 1_455 .
N1 C2 C3 122.1(2) . .
C4 C3 C2 116.4(2) . .

loop_
_geom_bond_atom_site_label_1
_geom_bond_atom_site_label_2
_geom_bond_distance
_geom_bond_site_symmetry_2
Ag N1 2.2461(18) 3
Ag N1 2.2461(18) .
Ag O82 2.449(3) 1_655
Ag O82 2.449(3) .
N5 C4 1.341(3) .
N5 C6 1.343(3) .
C6 N1 1.353(3) .
C6 C7 1.485(4) .
N1 C2 1.333(3) .
C4 C3 1.386(3) .
C4 C4 1.491(4) 5_666
N8 O81 1.232(3) .
N8 O81 1.232(3) 3_455
N8 O82 1.253(4) .
O82 Ag 2.449(3) 1_455
C2 C3 1.392(3) .

loop_
_geom_hbond_atom_site_label_D
_geom_hbond_atom_site_label_H
_geom_hbond_atom_site_label_A
_geom_hbond_distance_DH
_geom_hbond_distance_HA
_geom_hbond_distance_DA
_geom_hbond_angle_DHA
_geom_hbond_site_symmetry_A
C2 H2 O81 0.98(3) 2.59(3) 3.145(5) 116(2) 8_655

loop_
_geom_torsion_atom_site_label_1
_geom_torsion_atom_site_label_2
_geom_torsion_atom_site_label_3
_geom_torsion_atom_site_label_4
_geom_torsion
_geom_torsion_site_symmetry_3
_geom_torsion_site_symmetry_4
N5 C4 C4 N5 -180.00(19) 5_666 5_666
